data_4126095
loop_
_publ_author_name
'Marshall, Ross J.'
'Kalinovskyy, Yaroslav'
'Griffin, Sarah L.'
'Wilson, Claire'
'Blight, Barry A.'
'Forgan, Ross S.'

_publ_section_title
;
 Functional Versatility of a Series of Zr Metal-Organic Frameworks Probed
 by Solid-State Photoluminescence Spectroscopy.
;
_journal_issue 17
_journal_name_full 'Journal of the American Chemical Society'
_journal_page_first 6253
_journal_page_last 6260
_journal_paper_doi 10.1021/jacs.7b02184
_journal_volume 139
_journal_year 2017
_chemical_formula_moiety 'C144 H64 F12 O32 Zr6'
_chemical_formula_sum 'C144 H64 F12 O32 Zr6'
_chemical_formula_weight 3081.27
_space_group_crystal_system cubic
_space_group_IT_number 227
_space_group_name_Hall '-F 4vw 2vw 3'
_space_group_name_H-M_alt 'F d -3 m'
_symmetry_space_group_name_Hall '-F 4vw 2vw 3'
_symmetry_space_group_name_H-M 'F d -3 m :2'
_atom_sites_solution_hydrogens geom
_audit_creation_date 2016-08-09
_audit_creation_method
;
Olex2 1.2
(compiled 2016.02.19 svn.r3266 for OlexSys, GUI svn.r5155)
;
_cell_angle_alpha 90
_cell_angle_beta 90
_cell_angle_gamma 90
_cell_formula_units_Z 8
_cell_length_a 39.83167(14)
_cell_length_b 39.83167(14)
_cell_length_c 39.83167(14)
_cell_measurement_reflns_used 35058
_cell_measurement_temperature 100(2)
_cell_measurement_theta_max 27.5210
_cell_measurement_theta_min 2.2390
_cell_volume 63195.4(4)
_computing_cell_refinement 'CrysAlisPro 1.171.38.41 (Rigaku OD, 2015)'
_computing_data_collection
;
CrystalClear-SM Expert 3.1 b27 (Rigaku, 20112)
;
_computing_data_reduction 'CrysAlisPro 1.171.38.41 (Rigaku OD, 2015)'
_computing_molecular_graphics 'Olex2 (Dolomanov et al., 2009)'
_computing_publication_material 'Olex2 (Dolomanov et al., 2009)'
_computing_structure_refinement 'ShelXL (Sheldrick, 2015)'
_computing_structure_solution 'ShelXT (Sheldrick, 2015)'
_diffrn_ambient_temperature 100(2)
_diffrn_detector 'CCD plate'
_diffrn_detector_area_resol_mean 28.5714
_diffrn_detector_type 'Rigaku HG Saturn724+ (2x2 bin mode)'
_diffrn_measured_fraction_theta_full 0.999
_diffrn_measured_fraction_theta_max 0.999
_diffrn_measurement_details
;
List of Runs (angles in degrees, time in seconds):

  # Type    Start    End  Width  t~exp~   \w     \q     \k     \f   Frames
--------------------------------------------------------------------------
  1  \w    -94.00  71.00   1.00  120.00    --  -19.00  18.00  60.00  165
  2  \w    -72.00  34.00   1.00  120.00    --  -19.00  18.00 -60.00  106
  3  \w    -44.00  -8.00   1.00  120.00    --  -19.00  72.00 -90.00   36
  4  \w   -109.00   4.00   1.00  120.00    --  -19.00 -18.00 150.00  113
;
_diffrn_measurement_device 'four-circle \k diffractometer'
_diffrn_measurement_device_type 'Rigaku AFC12 (Right)'
_diffrn_measurement_method 'profile data from \w-scans'
_diffrn_measurement_specimen_support 'MiTeGen MicroMesh'
_diffrn_orient_matrix_type 'CrysAlisPro convention (1999,Acta A55,543-557)'
_diffrn_orient_matrix_UB_11 0.0066498000
_diffrn_orient_matrix_UB_12 -0.0143742000
_diffrn_orient_matrix_UB_13 0.0081263000
_diffrn_orient_matrix_UB_21 -0.0159020500
_diffrn_orient_matrix_UB_22 -0.0031680500
_diffrn_orient_matrix_UB_23 0.0073906000
_diffrn_orient_matrix_UB_31 -0.0045246500
_diffrn_orient_matrix_UB_32 -0.0100129000
_diffrn_orient_matrix_UB_33 -0.0140095500
_diffrn_radiation_collimation 'Confocal mirrors, VHF Varimax '
_diffrn_radiation_monochromator graphite
_diffrn_radiation_probe x-ray
_diffrn_radiation_type MoK\a
_diffrn_radiation_wavelength 0.71073
_diffrn_reflns_av_R_equivalents 0.0732
_diffrn_reflns_av_unetI/netI 0.0168
_diffrn_reflns_Laue_measured_fraction_full 0.999
_diffrn_reflns_Laue_measured_fraction_max 0.999
_diffrn_reflns_limit_h_max 51
_diffrn_reflns_limit_h_min -47
_diffrn_reflns_limit_k_max 50
_diffrn_reflns_limit_k_min -51
_diffrn_reflns_limit_l_max 51
_diffrn_reflns_limit_l_min -51
_diffrn_reflns_number 125385
_diffrn_reflns_point_group_measured_fraction_full 0.999
_diffrn_reflns_point_group_measured_fraction_max 0.999
_diffrn_reflns_theta_full 26.000
_diffrn_reflns_theta_max 27.480
_diffrn_reflns_theta_min 1.771
_diffrn_source 'Rotating Anode'
_diffrn_source_current 55.0
_diffrn_source_power 2.475
_diffrn_source_type 'Enhance (Mo) X-ray Source'
_diffrn_source_voltage 45.0
_diffrn_standards_number 0
_exptl_absorpt_coefficient_mu 0.230
_exptl_absorpt_correction_T_max 1.00000
_exptl_absorpt_correction_T_min 0.49962
_exptl_absorpt_correction_type multi-scan
_exptl_absorpt_process_details
;
CrysAlisPro 1.171.38.41 (Rigaku Oxford Diffraction, 2015)
Empirical absorption correction using spherical harmonics,
 implemented in SCALE3 ABSPACK scaling algorithm.
;
_exptl_crystal_colour Colourless
_exptl_crystal_density_diffrn 0.648
_exptl_crystal_description Prism
_exptl_crystal_F_000 12256
_exptl_crystal_size_max 0.05
_exptl_crystal_size_mid 0.05
_exptl_crystal_size_min 0.05
_refine_diff_density_max 0.564
_refine_diff_density_min -0.991
_refine_diff_density_rms 0.092
_refine_ls_extinction_method none
_refine_ls_goodness_of_fit_ref 1.145
_refine_ls_hydrogen_treatment constr
_refine_ls_matrix_type full
_refine_ls_number_parameters 92
_refine_ls_number_reflns 3410
_refine_ls_number_restraints 0
_refine_ls_restrained_S_all 1.145
_refine_ls_R_factor_all 0.0760
_refine_ls_R_factor_gt 0.0695
_refine_ls_shift/su_max 0.000
_refine_ls_shift/su_mean 0.000
_refine_ls_structure_factor_coef Fsqd
_refine_ls_weighting_details 'w=1/[\s^2^(Fo^2^)+(0.0776P)^2^+818.1034P] where P=(Fo^2^+2Fc^2^)/3'
_refine_ls_weighting_scheme calc
_refine_ls_wR_factor_gt 0.1871
_refine_ls_wR_factor_ref 0.1907
_reflns_Friedel_coverage 0.000
_reflns_number_gt 2956
_reflns_number_total 3410
_reflns_threshold_expression 'I > 2\s(I)'
_cod_data_source_file ja7b02184_si_014.cif
_cod_data_source_block Zr-L4
_cod_original_cell_volume 63195.4(7)
_cod_database_code 4126095
_chemical_oxdiff_formula 'Zr6O4(OH)4(C24 H10 O4F2)6(C3H7NO)2'
_shelx_space_group_comment
;
The symmetry employed for this shelxl refinement is uniquely defined
by the following loop, which should always be used as a source of
symmetry information in preference to the above space-group names.
They are only intended as comments.
;
_reflns_odcompleteness_completeness 99.92
_reflns_odcompleteness_iscentric 1
_reflns_odcompleteness_theta 27.42
_olex2_refinement_description
;
1. Fixed Uiso
 At 1.2 times of:
  All C(H) groups
2. Others
 Fixed Sof: H9(0.5) F1(0.5)
3.a Aromatic/amide H refined with riding coordinates:
 C3(H3), C4(H4), C9(H9)
;
_shelx_shelxl_version_number 2014/7
_olex2_submission_special_instructions 'No special instructions were received'
_oxdiff_exptl_absorpt_empirical_details
;
Empirical correction (ABSPACK) includes:
- Absorption correction using spherical harmonics
- Frame scaling
- Detector area scaling
;
_oxdiff_exptl_absorpt_empirical_full_max 2.284
_oxdiff_exptl_absorpt_empirical_full_min 0.532

loop_
_space_group_symop_operation_xyz
'x, y, z'
'-y, x+1/4, z+1/4'
'-x+1/4, -y+1/4, z'
'y+1/4, -x, z+1/4'
'x+1/4, -z, y+1/4'
'x, -y+1/4, -z+1/4'
'x+1/4, z+1/4, -y'
'z+1/4, y+1/4, -x'
'-x+1/4, y, -z+1/4'
'-z, y+1/4, x+1/4'
'z, x, y'
'y, z, x'
'-y+1/4, -z+1/4, x'
'z, -x+1/4, -y+1/4'
'-y+1/4, z, -x+1/4'
'-z+1/4, -x+1/4, y'
'-z+1/4, x, -y+1/4'
'y, -z+1/4, -x+1/4'
'y+1/4, x+1/4, -z'
'-y, -x, -z'
'-x, z+1/4, y+1/4'
'-x, -z, -y'
'z+1/4, -y, x+1/4'
'-z, -y, -x'
'x, y+1/2, z+1/2'
'-y, x+3/4, z+3/4'
'-x+1/4, -y+3/4, z+1/2'
'y+1/4, -x+1/2, z+3/4'
'x+1/4, -z+1/2, y+3/4'
'x, -y+3/4, -z+3/4'
'x+1/4, z+3/4, -y+1/2'
'z+1/4, y+3/4, -x+1/2'
'-x+1/4, y+1/2, -z+3/4'
'-z, y+3/4, x+3/4'
'z, x+1/2, y+1/2'
'y, z+1/2, x+1/2'
'-y+1/4, -z+3/4, x+1/2'
'z, -x+3/4, -y+3/4'
'-y+1/4, z+1/2, -x+3/4'
'-z+1/4, -x+3/4, y+1/2'
'-z+1/4, x+1/2, -y+3/4'
'y, -z+3/4, -x+3/4'
'y+1/4, x+3/4, -z+1/2'
'-y, -x+1/2, -z+1/2'
'-x, z+3/4, y+3/4'
'-x, -z+1/2, -y+1/2'
'z+1/4, -y+1/2, x+3/4'
'-z, -y+1/2, -x+1/2'
'x+1/2, y, z+1/2'
'-y+1/2, x+1/4, z+3/4'
'-x+3/4, -y+1/4, z+1/2'
'y+3/4, -x, z+3/4'
'x+3/4, -z, y+3/4'
'x+1/2, -y+1/4, -z+3/4'
'x+3/4, z+1/4, -y+1/2'
'z+3/4, y+1/4, -x+1/2'
'-x+3/4, y, -z+3/4'
'-z+1/2, y+1/4, x+3/4'
'z+1/2, x, y+1/2'
'y+1/2, z, x+1/2'
'-y+3/4, -z+1/4, x+1/2'
'z+1/2, -x+1/4, -y+3/4'
'-y+3/4, z, -x+3/4'
'-z+3/4, -x+1/4, y+1/2'
'-z+3/4, x, -y+3/4'
'y+1/2, -z+1/4, -x+3/4'
'y+3/4, x+1/4, -z+1/2'
'-y+1/2, -x, -z+1/2'
'-x+1/2, z+1/4, y+3/4'
'-x+1/2, -z, -y+1/2'
'z+3/4, -y, x+3/4'
'-z+1/2, -y, -x+1/2'
'x+1/2, y+1/2, z'
'-y+1/2, x+3/4, z+1/4'
'-x+3/4, -y+3/4, z'
'y+3/4, -x+1/2, z+1/4'
'x+3/4, -z+1/2, y+1/4'
'x+1/2, -y+3/4, -z+1/4'
'x+3/4, z+3/4, -y'
'z+3/4, y+3/4, -x'
'-x+3/4, y+1/2, -z+1/4'
'-z+1/2, y+3/4, x+1/4'
'z+1/2, x+1/2, y'
'y+1/2, z+1/2, x'
'-y+3/4, -z+3/4, x'
'z+1/2, -x+3/4, -y+1/4'
'-y+3/4, z+1/2, -x+1/4'
'-z+3/4, -x+3/4, y'
'-z+3/4, x+1/2, -y+1/4'
'y+1/2, -z+3/4, -x+1/4'
'y+3/4, x+3/4, -z'
'-y+1/2, -x+1/2, -z'
'-x+1/2, z+3/4, y+1/4'
'-x+1/2, -z+1/2, -y'
'z+3/4, -y+1/2, x+1/4'
'-z+1/2, -y+1/2, -x'
'-x, -y, -z'
'y, -x-1/4, -z-1/4'
'x-1/4, y-1/4, -z'
'-y-1/4, x, -z-1/4'
'-x-1/4, z, -y-1/4'
'-x, y-1/4, z-1/4'
'-x-1/4, -z-1/4, y'
'-z-1/4, -y-1/4, x'
'x-1/4, -y, z-1/4'
'z, -y-1/4, -x-1/4'
'-z, -x, -y'
'-y, -z, -x'
'y-1/4, z-1/4, -x'
'-z, x-1/4, y-1/4'
'y-1/4, -z, x-1/4'
'z-1/4, x-1/4, -y'
'z-1/4, -x, y-1/4'
'-y, z-1/4, x-1/4'
'-y-1/4, -x-1/4, z'
'y, x, z'
'x, -z-1/4, -y-1/4'
'x, z, y'
'-z-1/4, y, -x-1/4'
'z, y, x'
'-x, -y+1/2, -z+1/2'
'y, -x+1/4, -z+1/4'
'x-1/4, y+1/4, -z+1/2'
'-y-1/4, x+1/2, -z+1/4'
'-x-1/4, z+1/2, -y+1/4'
'-x, y+1/4, z+1/4'
'-x-1/4, -z+1/4, y+1/2'
'-z-1/4, -y+1/4, x+1/2'
'x-1/4, -y+1/2, z+1/4'
'z, -y+1/4, -x+1/4'
'-z, -x+1/2, -y+1/2'
'-y, -z+1/2, -x+1/2'
'y-1/4, z+1/4, -x+1/2'
'-z, x+1/4, y+1/4'
'y-1/4, -z+1/2, x+1/4'
'z-1/4, x+1/4, -y+1/2'
'z-1/4, -x+1/2, y+1/4'
'-y, z+1/4, x+1/4'
'-y-1/4, -x+1/4, z+1/2'
'y, x+1/2, z+1/2'
'x, -z+1/4, -y+1/4'
'x, z+1/2, y+1/2'
'-z-1/4, y+1/2, -x+1/4'
'z, y+1/2, x+1/2'
'-x+1/2, -y, -z+1/2'
'y+1/2, -x-1/4, -z+1/4'
'x+1/4, y-1/4, -z+1/2'
'-y+1/4, x, -z+1/4'
'-x+1/4, z, -y+1/4'
'-x+1/2, y-1/4, z+1/4'
'-x+1/4, -z-1/4, y+1/2'
'-z+1/4, -y-1/4, x+1/2'
'x+1/4, -y, z+1/4'
'z+1/2, -y-1/4, -x+1/4'
'-z+1/2, -x, -y+1/2'
'-y+1/2, -z, -x+1/2'
'y+1/4, z-1/4, -x+1/2'
'-z+1/2, x-1/4, y+1/4'
'y+1/4, -z, x+1/4'
'z+1/4, x-1/4, -y+1/2'
'z+1/4, -x, y+1/4'
'-y+1/2, z-1/4, x+1/4'
'-y+1/4, -x-1/4, z+1/2'
'y+1/2, x, z+1/2'
'x+1/2, -z-1/4, -y+1/4'
'x+1/2, z, y+1/2'
'-z+1/4, y, -x+1/4'
'z+1/2, y, x+1/2'
'-x+1/2, -y+1/2, -z'
'y+1/2, -x+1/4, -z-1/4'
'x+1/4, y+1/4, -z'
'-y+1/4, x+1/2, -z-1/4'
'-x+1/4, z+1/2, -y-1/4'
'-x+1/2, y+1/4, z-1/4'
'-x+1/4, -z+1/4, y'
'-z+1/4, -y+1/4, x'
'x+1/4, -y+1/2, z-1/4'
'z+1/2, -y+1/4, -x-1/4'
'-z+1/2, -x+1/2, -y'
'-y+1/2, -z+1/2, -x'
'y+1/4, z+1/4, -x'
'-z+1/2, x+1/4, y-1/4'
'y+1/4, -z+1/2, x-1/4'
'z+1/4, x+1/4, -y'
'z+1/4, -x+1/2, y-1/4'
'-y+1/2, z+1/4, x-1/4'
'-y+1/4, -x+1/4, z'
'y+1/2, x+1/2, z'
'x+1/2, -z+1/4, -y-1/4'
'x+1/2, z+1/2, y'
'-z+1/4, y+1/2, -x-1/4'
'z+1/2, y+1/2, x'

loop_
_atom_site_label
_atom_site_type_symbol
_atom_site_fract_x
_atom_site_fract_y
_atom_site_fract_z
_atom_site_U_iso_or_equiv
_atom_site_adp_type
_atom_site_occupancy
_atom_site_site_symmetry_order
_atom_site_calc_flag
_atom_site_refinement_flags_posn
_atom_site_refinement_flags_adp
_atom_site_refinement_flags_occupancy
_atom_site_disorder_assembly
_atom_site_disorder_group
Zr1 Zr 0.56295(2) 0.1250 0.1250 0.01232(19) Uani 1 4 d S T P . .
O1 O 0.53563(6) 0.07636(6) 0.12420(6) 0.0287(5) Uani 1 1 d . . . . .
C1 C 0.54623(8) 0.04623(8) 0.12205(12) 0.0268(10) Uani 1 2 d S T P . .
C2 C 0.51975(8) 0.01975(8) 0.11719(14) 0.0338(12) Uani 1 2 d S T P . .
C3 C 0.48640(10) 0.02932(11) 0.11440(14) 0.0538(13) Uani 1 1 d . . . . .
H3 H 0.4804 0.0518 0.1163 0.065 Uiso 1 1 calc R . . . .
C4 C 0.46209(11) 0.00511(13) 0.10874(18) 0.0754(19) Uani 1 1 d . . . . .
H4 H 0.4397 0.0113 0.1069 0.091 Uiso 1 1 calc R . . . .
C5 C 0.47136(10) -0.02864(10) 0.1058(2) 0.072(2) Uani 1 2 d S T P . .
C8 C 0.40027(11) -0.09973(11) 0.0928(2) 0.063(2) Uani 1 2 d S T P B .
C7 C 0.42535(12) -0.07465(12) 0.0956(2) 0.075(3) Uani 1 2 d S T P . .
C6 C 0.44598(10) -0.05402(10) 0.0998(3) 0.077(3) Uani 1 2 d S T P . .
C9 C 0.40823(13) -0.13379(12) 0.09254(15) 0.0643(15) Uani 1 1 d . . . . .
H9 H 0.4307 -0.1402 0.0924 0.077 Uiso 0.5 1 calc R . . A 2
F1 F 0.43994(16) -0.14224(19) 0.0918(3) 0.110(3) Uani 0.5 1 d . . . B 1
O3 O 0.59650(13) 0.09650(13) 0.09650(13) 0.044(2) Uani 1 6 d S T P . .
O2 O 0.59197(13) 0.15803(13) 0.09197(13) 0.046(2) Uani 1 6 d S T P . .

loop_
_atom_site_aniso_label
_atom_site_aniso_U_11
_atom_site_aniso_U_22
_atom_site_aniso_U_33
_atom_site_aniso_U_23
_atom_site_aniso_U_13
_atom_site_aniso_U_12
Zr1 0.0100(3) 0.0135(2) 0.0135(2) 0.00051(19) 0.000 0.000
O1 0.0267(12) 0.0245(12) 0.0350(13) 0.0052(10) -0.0052(10) -0.0105(10)
C1 0.0248(14) 0.0248(14) 0.031(3) -0.0030(13) -0.0030(13) -0.0060(18)
C2 0.0297(16) 0.0297(16) 0.042(3) -0.0010(13) -0.0010(13) -0.016(2)
C3 0.026(2) 0.036(2) 0.099(4) -0.001(2) -0.009(2) -0.0133(17)
C4 0.0167(19) 0.055(3) 0.155(6) -0.015(3) -0.006(3) -0.0161(19)
C5 0.041(2) 0.041(2) 0.133(8) -0.009(2) -0.009(2) -0.028(3)
C8 0.044(2) 0.044(2) 0.100(6) -0.001(2) -0.001(2) -0.024(3)
C7 0.054(3) 0.054(3) 0.118(7) 0.000(3) 0.000(3) -0.031(4)
C6 0.037(2) 0.037(2) 0.157(9) 0.000(3) 0.000(3) -0.026(3)
C9 0.057(3) 0.041(3) 0.095(4) -0.001(2) 0.000(3) -0.027(2)
F1 0.040(3) 0.075(5) 0.213(10) 0.004(5) -0.026(5) -0.014(3)
O3 0.044(2) 0.044(2) 0.044(2) 0.033(2) 0.033(2) 0.033(2)
O2 0.046(2) 0.046(2) 0.046(2) -0.033(3) 0.033(3) -0.033(3)

loop_
_atom_type_symbol
_atom_type_description
_atom_type_scat_dispersion_real
_atom_type_scat_dispersion_imag
_atom_type_scat_source
C C 0.0033 0.0016 'International Tables Vol C Tables 4.2.6.8 and 6.1.1.4'
H H 0.0000 0.0000 'International Tables Vol C Tables 4.2.6.8 and 6.1.1.4'
F F 0.0171 0.0103 'International Tables Vol C Tables 4.2.6.8 and 6.1.1.4'
O O 0.0106 0.0060 'International Tables Vol C Tables 4.2.6.8 and 6.1.1.4'
Zr Zr -2.9673 0.5597 'International Tables Vol C Tables 4.2.6.8 and 6.1.1.4'

loop_
_geom_angle_atom_site_label_1
_geom_angle_atom_site_label_2
_geom_angle_atom_site_label_3
_geom_angle
_geom_angle_site_symmetry_1
_geom_angle_site_symmetry_3
Zr1 Zr1 Zr1 60.0 146_565 178_556
Zr1 Zr1 Zr1 60.0 128_654 124_645
Zr1 Zr1 Zr1 90.0 146_565 124_645
Zr1 Zr1 Zr1 90.0 178_556 128_654
Zr1 Zr1 Zr1 60.0 146_565 128_654
Zr1 Zr1 Zr1 60.0 178_556 124_645
O1 Zr1 Zr1 74.33(7) 141 178_556
O1 Zr1 Zr1 164.30(7) . 146_565
O1 Zr1 Zr1 164.31(7) 141 128_654
O1 Zr1 Zr1 74.33(7) 6 146_565
O1 Zr1 Zr1 74.33(7) 118 128_654
O1 Zr1 Zr1 109.65(7) . 128_654
O1 Zr1 Zr1 110.88(6) 141 124_645
O1 Zr1 Zr1 110.88(6) . 178_556
O1 Zr1 Zr1 74.33(7) . 124_645
O1 Zr1 Zr1 109.64(7) 118 124_645
O1 Zr1 Zr1 164.31(7) 118 178_556
O1 Zr1 Zr1 109.64(7) 6 178_556
O1 Zr1 Zr1 110.88(6) 6 128_654
O1 Zr1 Zr1 110.88(6) 118 146_565
O1 Zr1 Zr1 164.31(7) 6 124_645
O1 Zr1 Zr1 109.64(7) 141 146_565
O1 Zr1 O1 74.65(12) 118 .
O1 Zr1 O1 121.35(13) 118 141
O1 Zr1 O1 121.35(13) 6 .
O1 Zr1 O1 74.65(12) 141 6
O1 Zr1 O1 77.59(13) 141 .
O1 Zr1 O1 77.59(13) 118 6
O3 Zr1 Zr1 86.1(2) . 146_565
O3 Zr1 Zr1 86.1(2) 146_565 124_645
O3 Zr1 Zr1 33.21(10) 146_565 178_556
O3 Zr1 Zr1 86.1(2) 146_565 128_654
O3 Zr1 Zr1 86.1(2) . 178_556
O3 Zr1 Zr1 33.21(10) . 124_645
O3 Zr1 Zr1 33.21(10) 146_565 146_565
O3 Zr1 Zr1 33.21(10) . 128_654
O3 Zr1 O1 142.64(6) 146_565 .
O3 Zr1 O1 80.3(2) . .
O3 Zr1 O1 80.3(2) 146_565 141
O3 Zr1 O1 142.64(6) 146_565 118
O3 Zr1 O1 142.64(6) . 141
O3 Zr1 O1 80.3(2) . 118
O3 Zr1 O1 80.3(2) 146_565 6
O3 Zr1 O1 142.64(6) . 6
O3 Zr1 O3 100.5(5) . 146_565
O3 Zr1 O2 70.27(16) . 124_645
O3 Zr1 O2 70.27(16) 146_565 .
O3 Zr1 O2 70.27(16) 146_565 124_645
O3 Zr1 O2 70.27(16) . .
O2 Zr1 Zr1 92.95(18) 124_645 146_565
O2 Zr1 Zr1 37.07(12) 124_645 178_556
O2 Zr1 Zr1 37.07(12) 124_645 124_645
O2 Zr1 Zr1 37.07(12) . 128_654
O2 Zr1 Zr1 92.95(18) 124_645 128_654
O2 Zr1 Zr1 92.96(18) . 178_556
O2 Zr1 Zr1 37.07(12) . 146_565
O2 Zr1 Zr1 92.96(19) . 124_645
O2 Zr1 O1 140.67(7) 124_645 118
O2 Zr1 O1 75.14(17) 124_645 141
O2 Zr1 O1 75.13(17) . 6
O2 Zr1 O1 140.67(7) . .
O2 Zr1 O1 140.67(7) 124_645 6
O2 Zr1 O1 75.13(17) 124_645 .
O2 Zr1 O1 140.66(7) . 141
O2 Zr1 O1 75.13(17) . 118
O2 Zr1 O2 116.3(4) 124_645 .
C1 O1 Zr1 131.2(2) . .
O1 C1 O1 128.3(4) 188_545 .
O1 C1 C2 115.9(2) . .
O1 C1 C2 115.9(2) 188_545 .
C3 C2 C1 119.3(2) . .
C3 C2 C1 119.3(2) 188_545 .
C3 C2 C3 121.3(5) . 188_545
C2 C3 H3 120.3 . .
C4 C3 C2 119.4(4) . .
C4 C3 H3 120.3 . .
C3 C4 H4 120.1 . .
C3 C4 C5 119.9(4) . .
C5 C4 H4 120.1 . .
C4 C5 C4 120.0(5) . 188_545
C4 C5 C6 120.0(3) . .
C4 C5 C6 120.0(3) 188_545 .
C9 C8 C7 121.8(3) . .
C9 C8 C7 121.8(3) 188_545 .
C9 C8 C9 116.3(6) 188_545 .
C6 C7 C8 176.4(11) . .
C7 C6 C5 178.6(12) . .
C8 C9 H9 119.1 . .
C9 C9 C8 121.8(3) 187 .
C9 C9 H9 119.1 187 .
F1 C9 C8 118.1(5) . .
F1 C9 C9 120.1(4) . 187
Zr1 O3 Zr1 113.58(19) . 124_645
Zr1 O3 Zr1 113.58(19) 128_654 .
Zr1 O3 Zr1 113.58(19) 128_654 124_645
Zr1 O2 Zr1 105.9(2) 146_565 .
Zr1 O2 Zr1 105.9(2) 146_565 128_654
Zr1 O2 Zr1 105.9(2) . 128_654

loop_
_geom_bond_atom_site_label_1
_geom_bond_atom_site_label_2
_geom_bond_distance
_geom_bond_site_symmetry_2
Zr1 Zr1 3.4952(7) 124_645
Zr1 Zr1 3.4952(7) 178_556
Zr1 Zr1 3.4952(7) 128_654
Zr1 Zr1 3.4952(7) 146_565
Zr1 O1 2.222(2) 141
Zr1 O1 2.222(2) 6
Zr1 O1 2.222(2) 118
Zr1 O1 2.222(2) .
Zr1 O3 2.089(2) 146_565
Zr1 O3 2.089(2) .
Zr1 O2 2.190(3) .
Zr1 O2 2.190(3) 124_645
O1 C1 1.275(3) .
C1 O1 1.275(3) 188_545
C1 C2 1.504(6) .
C2 C3 1.387(5) .
C2 C3 1.387(5) 188_545
C3 H3 0.9300 .
C3 C4 1.385(5) .
C4 H4 0.9300 .
C4 C5 1.399(6) .
C5 C4 1.399(6) 188_545
C5 C6 1.450(8) .
C8 C7 1.417(8) .
C8 C9 1.393(6) .
C8 C9 1.393(6) 188_545
C7 C6 1.174(9) .
C9 C9 1.377(8) 187
C9 H9 0.9300 .
C9 F1 1.308(8) .
O3 Zr1 2.089(2) 124_645
O3 Zr1 2.089(2) 128_654
O2 Zr1 2.190(3) 146_565
O2 Zr1 2.190(3) 128_654

loop_
_geom_torsion_atom_site_label_1
_geom_torsion_atom_site_label_2
_geom_torsion_atom_site_label_3
_geom_torsion_atom_site_label_4
_geom_torsion
_geom_torsion_site_symmetry_1
_geom_torsion_site_symmetry_4
Zr1 O1 C1 O1 10.3(8) . 188_545
Zr1 O1 C1 C2 -171.3(3) . .
O1 C1 C2 C3 -179.6(5) 188_545 .
O1 C1 C2 C3 179.6(5) . 188_545
O1 C1 C2 C3 -1.8(7) 188_545 188_545
O1 C1 C2 C3 1.8(7) . .
C1 C2 C3 C4 177.7(5) . .
C2 C3 C4 C5 -0.2(10) . .
C3 C2 C3 C4 0.0(11) 188_545 .
C3 C4 C5 C4 0.4(14) . 188_545
C3 C4 C5 C6 -179.9(8) . .
C7 C8 C9 C9 174.7(6) . 187
C7 C8 C9 F1 -6.3(12) . .
C9 C8 C9 C9 -1.0(10) 188_545 187
C9 C8 C9 F1 178.0(7) 188_545 .
